data_2212239
loop_
_publ_author_name
'Wan-Long Pan'
'Xue-Li Niu'
'Wang Tang'
'Chang-Wen Hu'

_publ_section_title
;
 Bis(3-aminopyridine-\k<i>N</i>)diisothiocyanatozinc(II)
;
_journal_coeditor_code HY2035
_journal_issue 2
_journal_name_full 'Acta Crystallographica Section E'
_journal_page_first m304
_journal_page_last m305
_journal_paper_doi 10.1107/S1600536806054791
_journal_volume 63
_journal_year 2007
_chemical_formula_iupac '[Zn (N C S)2 (C5 H6 N2)2]'
_chemical_formula_moiety 'C12 H12 N6 S2 Zn'
_chemical_formula_sum 'C12 H12 N6 S2 Zn'
_chemical_formula_weight 369.77
_chemical_name_systematic
;
Bis(3-aminopyridine-\kN)diisothiocyanatozinc(II)
;
_space_group_IT_number 62
_symmetry_cell_setting orthorhombic
_symmetry_space_group_name_Hall '-P 2ac 2n'
_symmetry_space_group_name_H-M 'P n m a'
_atom_sites_solution_hydrogens geom
_atom_sites_solution_primary direct
_atom_sites_solution_secondary difmap
_audit_creation_method SHELXL-97
_cell_angle_alpha 90.00
_cell_angle_beta 90.00
_cell_angle_gamma 90.00
_cell_formula_units_Z 4
_cell_length_a 10.174(3)
_cell_length_b 12.312(3)
_cell_length_c 12.711(4)
_cell_measurement_reflns_used 2672
_cell_measurement_temperature 298(2)
_cell_measurement_theta_max 24.32
_cell_measurement_theta_min 2.30
_cell_volume 1592.2(8)
_computing_cell_refinement 'SAINT (Siemens, 1996)'
_computing_data_collection 'SMART (Siemens, 1996)'
_computing_data_reduction SAINT
_computing_molecular_graphics 'SHELXTL (Sheldrick, 1997b)'
_computing_publication_material SHELXTL
_computing_structure_refinement 'SHELXL97 (Sheldrick, 1997a)'
_computing_structure_solution 'SHELXS97 (Sheldrick, 1997a)'
_diffrn_ambient_temperature 298(2)
_diffrn_measured_fraction_theta_full 0.999
_diffrn_measured_fraction_theta_max 0.999
_diffrn_measurement_device_type 'Bruker SMART APEX CCD area-detector'
_diffrn_measurement_method '\f and \w'
_diffrn_radiation_monochromator graphite
_diffrn_radiation_source 'fine-focus sealed tube'
_diffrn_radiation_type MoK\a
_diffrn_radiation_wavelength 0.71073
_diffrn_reflns_av_R_equivalents 0.0332
_diffrn_reflns_av_sigmaI/netI 0.0224
_diffrn_reflns_limit_h_max 11
_diffrn_reflns_limit_h_min -12
_diffrn_reflns_limit_k_max 10
_diffrn_reflns_limit_k_min -14
_diffrn_reflns_limit_l_max 15
_diffrn_reflns_limit_l_min -14
_diffrn_reflns_number 7856
_diffrn_reflns_theta_full 25.00
_diffrn_reflns_theta_max 25.00
_diffrn_reflns_theta_min 2.30
_exptl_absorpt_coefficient_mu 1.806
_exptl_absorpt_correction_T_max 0.5394
_exptl_absorpt_correction_T_min 0.4905
_exptl_absorpt_correction_type multi-scan
_exptl_absorpt_process_details '(SADABS; Sheldrick, 1996)'
_exptl_crystal_colour colorless
_exptl_crystal_density_diffrn 1.543
_exptl_crystal_density_method 'not measured'
_exptl_crystal_description rod
_exptl_crystal_F_000 752
_exptl_crystal_size_max 0.46
_exptl_crystal_size_mid 0.43
_exptl_crystal_size_min 0.39
_refine_diff_density_max 0.201
_refine_diff_density_min -0.424
_refine_ls_extinction_method none
_refine_ls_goodness_of_fit_ref 1.086
_refine_ls_hydrogen_treatment constr
_refine_ls_matrix_type full
_refine_ls_number_parameters 106
_refine_ls_number_reflns 1469
_refine_ls_number_restraints 2
_refine_ls_restrained_S_all 1.091
_refine_ls_R_factor_all 0.0474
_refine_ls_R_factor_gt 0.0294
_refine_ls_shift/su_max 0.000
_refine_ls_shift/su_mean 0.000
_refine_ls_structure_factor_coef Fsqd
_refine_ls_weighting_details 'calc w=1/[\s^2^(Fo^2^)+(0.0433P)^2^+0.5218P] where P=(Fo^2^+2Fc^2^)/3'
_refine_ls_weighting_scheme calc
_refine_ls_wR_factor_gt 0.0722
_refine_ls_wR_factor_ref 0.0869
_reflns_number_gt 1107
_reflns_number_total 1469
_reflns_threshold_expression I>2\s(I)
_cod_data_source_file hy2035.cif
_cod_data_source_block I
_cod_database_code 2212239
_cod_database_fobs_code 2212239

loop_
_symmetry_equiv_pos_as_xyz
'x, y, z'
'-x+1/2, -y, z+1/2'
'x+1/2, -y+1/2, -z+1/2'
'-x, y+1/2, -z'
'-x, -y, -z'
'x-1/2, y, -z-1/2'
'-x-1/2, y-1/2, z-1/2'
'x, -y-1/2, z'

loop_
_atom_site_type_symbol
_atom_site_label
_atom_site_fract_x
_atom_site_fract_y
_atom_site_fract_z
_atom_site_U_iso_or_equiv
_atom_site_adp_type
_atom_site_calc_flag
_atom_site_refinement_flags
_atom_site_occupancy
Zn Zn1 0.63246(4) 0.7500 0.71922(3) 0.04513(18) Uani d S 1
N N1 0.5234(2) 0.61425(16) 0.73663(16) 0.0428(5) Uani d . 1
N N2 0.3428(3) 0.4845(2) 0.9495(2) 0.0711(8) Uani d . 1
H H2A 0.3636 0.5267 1.0008 0.085 Uiso calc R 1
H H2B 0.2919 0.4299 0.9604 0.085 Uiso calc R 1
N N3 0.7441(3) 0.7500 0.8441(3) 0.0582(9) Uani d S 1
N N4 0.7142(3) 0.7500 0.5820(3) 0.0557(8) Uani d S 1
S S1 0.86459(11) 0.7500 1.04013(9) 0.0612(3) Uani d SU 1
S S2 0.86821(11) 0.7500 0.40309(9) 0.0675(3) Uani d SU 1
C C1 0.4728(2) 0.5917(2) 0.8316(2) 0.0447(6) Uani d . 1
H H1 0.4940 0.6373 0.8875 0.054 Uiso calc R 1
C C2 0.3905(3) 0.5041(2) 0.8509(2) 0.0479(7) Uani d . 1
C C3 0.3630(3) 0.4360(3) 0.7657(2) 0.0608(8) Uani d . 1
H H3 0.3092 0.3756 0.7744 0.073 Uiso calc R 1
C C4 0.4161(3) 0.4590(3) 0.6694(2) 0.0635(8) Uani d . 1
H H4 0.3981 0.4143 0.6122 0.076 Uiso calc R 1
C C5 0.4957(3) 0.5477(2) 0.6571(2) 0.0531(7) Uani d . 1
H H5 0.5315 0.5619 0.5912 0.064 Uiso calc R 1
C C6 0.7931(3) 0.7500 0.9260(3) 0.0443(8) Uani d SU 1
C C7 0.7765(4) 0.7500 0.5068(3) 0.0424(8) Uani d SU 1

loop_
_atom_site_aniso_label
_atom_site_aniso_U_11
_atom_site_aniso_U_22
_atom_site_aniso_U_33
_atom_site_aniso_U_12
_atom_site_aniso_U_13
_atom_site_aniso_U_23
Zn1 0.0434(3) 0.0453(3) 0.0468(3) 0.000 0.0059(2) 0.000
N1 0.0424(12) 0.0410(12) 0.0450(12) 0.0029(9) 0.0039(10) 0.0006(10)
N2 0.097(2) 0.0605(17) 0.0560(16) -0.0259(15) 0.0146(14) 0.0051(13)
N3 0.049(2) 0.065(2) 0.060(2) 0.000 -0.0049(18) 0.000
N4 0.052(2) 0.061(2) 0.054(2) 0.000 0.0100(17) 0.000
S1 0.0632(7) 0.0630(7) 0.0572(6) 0.000 -0.0095(5) 0.000
S2 0.0713(8) 0.0836(8) 0.0475(6) 0.000 0.0173(5) 0.000
C1 0.0488(14) 0.0404(14) 0.0448(14) 0.0014(12) -0.0008(12) -0.0020(12)
C2 0.0544(17) 0.0393(15) 0.0501(16) -0.0016(12) 0.0025(13) 0.0036(12)
C3 0.073(2) 0.0457(17) 0.0635(19) -0.0134(14) -0.0010(16) 0.0007(15)
C4 0.081(2) 0.0546(18) 0.0548(18) -0.0089(17) -0.0040(16) -0.0146(15)
C5 0.0620(18) 0.0533(17) 0.0439(16) 0.0029(14) 0.0049(13) -0.0056(14)
C6 0.036(2) 0.038(2) 0.058(2) 0.000 0.0032(16) 0.000
C7 0.044(2) 0.0399(19) 0.0431(19) 0.000 -0.0008(14) 0.000

loop_
_atom_type_symbol
_atom_type_description
_atom_type_scat_dispersion_real
_atom_type_scat_dispersion_imag
_atom_type_scat_source
C C 0.0033 0.0016 'International Tables Vol C Tables 4.2.6.8 and 6.1.1.4'
H H 0.0000 0.0000 'International Tables Vol C Tables 4.2.6.8 and 6.1.1.4'
N N 0.0061 0.0033 'International Tables Vol C Tables 4.2.6.8 and 6.1.1.4'
Zn Zn 0.2839 1.4301 'International Tables Vol C Tables 4.2.6.8 and 6.1.1.4'
S S 0.1246 0.1234 'International Tables Vol C Tables 4.2.6.8 and 6.1.1.4'

loop_
_geom_angle_atom_site_label_1
_geom_angle_atom_site_label_2
_geom_angle_atom_site_label_3
_geom_angle_site_symmetry_3
_geom_angle
N4 Zn1 N3 . 118.92(15)
N4 Zn1 N1 . 109.61(8)
N3 Zn1 N1 . 103.33(8)
N4 Zn1 N1 8_575 109.61(8)
N3 Zn1 N1 8_575 103.33(8)
N1 Zn1 N1 8_575 111.82(12)
C5 N1 C1 . 118.3(2)
C5 N1 Zn1 . 122.87(18)
C1 N1 Zn1 . 118.74(17)
C2 N2 H2A . 120.0
C2 N2 H2B . 120.0
H2A N2 H2B . 120.0
C6 N3 Zn1 . 170.1(3)
C7 N4 Zn1 . 172.0(3)
N1 C1 C2 . 123.5(2)
N1 C1 H1 . 118.3
C2 C1 H1 . 118.3
N2 C2 C1 . 121.0(3)
N2 C2 C3 . 122.3(3)
C1 C2 C3 . 116.8(3)
C4 C3 C2 . 119.4(3)
C4 C3 H3 . 120.3
C2 C3 H3 . 120.3
C3 C4 C5 . 120.1(3)
C3 C4 H4 . 119.9
C5 C4 H4 . 119.9
N1 C5 C4 . 122.0(3)
N1 C5 H5 . 119.0
C4 C5 H5 . 119.0
N3 C6 S1 . 179.0(4)
N4 C7 S2 . 178.2(4)

loop_
_geom_bond_atom_site_label_1
_geom_bond_atom_site_label_2
_geom_bond_site_symmetry_2
_geom_bond_distance
Zn1 N4 . 1.932(3)
Zn1 N3 . 1.952(4)
Zn1 N1 . 2.018(2)
Zn1 N1 8_575 2.018(2)
N1 C5 . 1.332(3)
N1 C1 . 1.342(3)
N2 C2 . 1.366(4)
N2 H2A . 0.8600
N2 H2B . 0.8600
N3 C6 . 1.154(5)
N4 C7 . 1.147(5)
S1 C6 . 1.623(4)
S2 C7 . 1.615(4)
C1 C2 . 1.387(4)
C1 H1 . 0.9300
C2 C3 . 1.398(4)
C3 C4 . 1.368(4)
C3 H3 . 0.9300
C4 C5 . 1.368(4)
C4 H4 . 0.9300
C5 H5 . 0.9300

loop_
_geom_hbond_atom_site_label_D
_geom_hbond_atom_site_label_H
_geom_hbond_atom_site_label_A
_geom_hbond_site_symmetry_A
_geom_hbond_distance_DH
_geom_hbond_distance_HA
_geom_hbond_distance_DA
_geom_hbond_angle_DHA
_geom_hbond_publ_flag
N2 H2B S1 5_667 0.86 2.73 3.578(3) 170.4 y
N2 H2A S2 6_557 0.86 3.01 3.777(3) 149.8 y
